data_7107998
loop_
_publ_author_name
'Atul P. Singh'
'Kang Mun Lee'
'Dhiraj P. Murale'
'Taehong Jun'
'Hyunjeong Liew'
'Yoo-Hun Suh'
'David G. Churchill'

_publ_section_title
;
 Novel sulphur-rich BODIPY systems that enable stepwise fluorescent O-atom
 turn-on and H2O2 neuronal system probing
;
_journal_name_full Chem.Commun.
_journal_page_first 7298
_journal_paper_doi 10.1039/c2cc33076h
_journal_volume 48
_journal_year 2012
_chemical_formula_moiety C31H29B1F2N2O4S3
_chemical_formula_sum 'C31 H29 B F2 N2 O4 S3'
_chemical_formula_weight 638.55
_chemical_name_systematic
;
?
;
_space_group_IT_number 15
_symmetry_cell_setting monoclinic
_symmetry_space_group_name_Hall '-C 2yc'
_symmetry_space_group_name_H-M 'C 1 2/c 1'
_atom_sites_solution_hydrogens geom
_atom_sites_solution_primary direct
_atom_sites_solution_secondary difmap
_audit_creation_method SHELXL-97
_cell_angle_alpha 90.00
_cell_angle_beta 121.40(2)
_cell_angle_gamma 90.00
_cell_formula_units_Z 8
_cell_length_a 38.241(9)
_cell_length_b 7.6428(18)
_cell_length_c 25.192(7)
_cell_measurement_reflns_used 4422
_cell_measurement_temperature 296(2)
_cell_measurement_theta_max 23.21
_cell_measurement_theta_min 1.25
_cell_volume 6285(3)
_computing_cell_refinement 'Bruker APEX II'
_computing_data_collection 'Bruker APEX II'
_computing_data_reduction 'Bruker APEX II'
_computing_molecular_graphics ORTEP3
_computing_publication_material 'Bruker SHELXTL'
_computing_structure_refinement 'SHELXL-97 (Sheldrick, 1997)'
_computing_structure_solution 'SHELXS-97 (Sheldrick, 1990)'
_diffrn_ambient_temperature 296(2)
_diffrn_measured_fraction_theta_full 0.983
_diffrn_measured_fraction_theta_max 0.983
_diffrn_measurement_device_type 'CCD area detector'
_diffrn_measurement_method 'phi and omega scans'
_diffrn_radiation_monochromator graphite
_diffrn_radiation_source 'fine-focus sealed tube'
_diffrn_radiation_type MoK\a
_diffrn_radiation_wavelength 0.71073
_diffrn_reflns_av_R_equivalents 0.0713
_diffrn_reflns_av_sigmaI/netI 0.0353
_diffrn_reflns_limit_h_max 37
_diffrn_reflns_limit_h_min -37
_diffrn_reflns_limit_k_max 7
_diffrn_reflns_limit_k_min -7
_diffrn_reflns_limit_l_max 24
_diffrn_reflns_limit_l_min -24
_diffrn_reflns_number 27214
_diffrn_reflns_theta_full 23.21
_diffrn_reflns_theta_max 23.21
_diffrn_reflns_theta_min 1.25
_exptl_absorpt_coefficient_mu 0.286
_exptl_absorpt_correction_T_max 0.941
_exptl_absorpt_correction_T_min 0.930
_exptl_absorpt_correction_type multi-scan
_exptl_absorpt_process_details SADABS
_exptl_crystal_colour Darkgreen
_exptl_crystal_density_diffrn 1.350
_exptl_crystal_density_method 'not measured'
_exptl_crystal_description Cubic
_exptl_crystal_F_000 2656
_exptl_crystal_size_max 0.5
_exptl_crystal_size_mid 0.3
_exptl_crystal_size_min 0.2
_refine_diff_density_max 0.331
_refine_diff_density_min -0.264
_refine_diff_density_rms 0.088
_refine_ls_extinction_method none
_refine_ls_goodness_of_fit_ref 1.005
_refine_ls_hydrogen_treatment constr
_refine_ls_matrix_type full
_refine_ls_number_parameters 394
_refine_ls_number_reflns 4422
_refine_ls_number_restraints 0
_refine_ls_restrained_S_all 1.005
_refine_ls_R_factor_all 0.0709
_refine_ls_R_factor_gt 0.0508
_refine_ls_shift/su_max 0.008
_refine_ls_shift/su_mean 0.000
_refine_ls_structure_factor_coef Fsqd
_refine_ls_weighting_details 'calc w=1/[\s^2^(Fo^2^)+(0.1218P)^2^+5.4792P] where P=(Fo^2^+2Fc^2^)/3'
_refine_ls_weighting_scheme calc
_refine_ls_wR_factor_gt 0.1466
_refine_ls_wR_factor_ref 0.1770
_reflns_number_gt 2432
_reflns_number_total 4422
_reflns_threshold_expression >2sigma(I)
_cod_data_source_file c2cc33076h.txt
_cod_data_source_block nchu85-1
_cod_original_sg_symbol_H-M C2/c
_cod_database_code 7107998

loop_
_symmetry_equiv_pos_as_xyz
'x, y, z'
'-x, y, -z+1/2'
'x+1/2, y+1/2, z'
'-x+1/2, y+1/2, -z+1/2'
'-x, -y, -z'
'x, -y, z-1/2'
'-x+1/2, -y+1/2, -z'
'x+1/2, -y+1/2, z-1/2'

loop_
_atom_site_label
_atom_site_type_symbol
_atom_site_fract_x
_atom_site_fract_y
_atom_site_fract_z
_atom_site_U_iso_or_equiv
_atom_site_adp_type
_atom_site_occupancy
_atom_site_symmetry_multiplicity
_atom_site_calc_flag
_atom_site_refinement_flags
B B 0.17537(18) 0.3272(8) 0.5435(3) 0.0734(17) Uani 1 1 d .
F1 F 0.18028(9) 0.4327(5) 0.59166(13) 0.1110(11) Uani 1 1 d .
F2 F 0.19042(9) 0.1600(4) 0.56651(14) 0.1010(10) Uani 1 1 d .
N1 N 0.12973(11) 0.3153(5) 0.49200(16) 0.0610(10) Uani 1 1 d .
N2 N 0.19859(11) 0.4046(5) 0.51428(17) 0.0678(10) Uani 1 1 d .
S1 S 0.08686(4) 0.65083(17) 0.23940(7) 0.0852(5) Uani 1 1 d .
S2 S 0.11023(5) 0.84799(17) 0.35469(9) 0.0979(6) Uani 1 1 d .
O1 O 0.08860(17) 0.9681(5) 0.3020(2) 0.1415(19) Uani 1 1 d .
O2 O 0.15176(14) 0.8787(6) 0.4019(3) 0.153(2) Uani 1 1 d .
S3 S 0.07961(4) 0.32731(19) 0.16734(6) 0.0816(5) Uani 1 1 d .
O3 O 0.04962(11) 0.2010(6) 0.15761(17) 0.1057(13) Uani 1 1 d .
O4 O 0.06918(12) 0.4646(6) 0.12231(16) 0.1130(14) Uani 1 1 d .
C1 C 0.09868(15) 0.2587(6) 0.4985(2) 0.0676(13) Uani 1 1 d .
C2 C 0.06223(15) 0.2684(6) 0.4411(2) 0.0729(13) Uani 1 1 d .
H2 H 0.0365 0.2366 0.4335 0.087 Uiso 1 1 calc R
C3 C 0.07011(14) 0.3325(5) 0.3973(2) 0.0649(12) Uani 1 1 d .
C4 C 0.11323(13) 0.3630(5) 0.4296(2) 0.0591(12) Uani 1 1 d .
C5 C 0.13866(13) 0.4305(5) 0.4101(2) 0.0604(12) Uani 1 1 d .
C6 C 0.18096(14) 0.4512(6) 0.4512(2) 0.0644(12) Uani 1 1 d .
C7 C 0.21325(15) 0.5120(6) 0.4430(2) 0.0746(14) Uani 1 1 d .
C8 C 0.24878(16) 0.5019(7) 0.5006(3) 0.0844(15) Uani 1 1 d .
H8 H 0.2748 0.5331 0.5094 0.101 Uiso 1 1 calc R
C9 C 0.23940(15) 0.4374(7) 0.5436(2) 0.0759(14) Uani 1 1 d .
C10 C 0.10722(15) 0.6453(6) 0.3185(2) 0.0717(13) Uani 1 1 d .
C11 C 0.12033(13) 0.4800(6) 0.3434(2) 0.0600(12) Uani 1 1 d .
C12 C 0.11333(13) 0.3587(6) 0.2967(2) 0.0637(12) Uani 1 1 d .
H12 H 0.1201 0.2408 0.3045 0.076 Uiso 1 1 calc R
C13 C 0.09556(13) 0.4321(6) 0.2389(2) 0.0677(13) Uani 1 1 d .
C14 C 0.08143(15) 0.8253(5) 0.3892(2) 0.0681(13) Uani 1 1 d .
C15 C 0.09980(17) 0.7775(7) 0.4515(3) 0.0857(16) Uani 1 1 d .
H15 H 0.1280 0.7595 0.4754 0.103 Uiso 1 1 calc R
C16 C 0.0764(3) 0.7576(8) 0.4769(3) 0.1032(19) Uani 1 1 d .
H16 H 0.0892 0.7249 0.5184 0.124 Uiso 1 1 calc R
C17 C 0.0355(3) 0.7827(8) 0.4448(4) 0.0984(18) Uani 1 1 d .
C18 C 0.01698(17) 0.8338(8) 0.3829(3) 0.1004(19) Uani 1 1 d .
H18 H -0.0111 0.8550 0.3600 0.120 Uiso 1 1 calc R
C19 C 0.03980(17) 0.8534(7) 0.3551(2) 0.0830(15) Uani 1 1 d .
H19 H 0.0270 0.8856 0.3135 0.100 Uiso 1 1 calc R
C20 C 0.0093(3) 0.7586(13) 0.4742(4) 0.183(4) Uani 1 1 d .
H20A H 0.0007 0.6388 0.4700 0.274 Uiso 1 1 calc R
H20B H -0.0143 0.8330 0.4535 0.274 Uiso 1 1 calc R
H20C H 0.0252 0.7890 0.5175 0.274 Uiso 1 1 calc R
C21 C 0.12327(14) 0.2194(7) 0.1789(2) 0.0708(13) Uani 1 1 d .
C22 C 0.13305(19) 0.0569(8) 0.2077(2) 0.0871(16) Uani 1 1 d .
H22 H 0.1162 0.0046 0.2195 0.105 Uiso 1 1 calc R
C23 C 0.1682(2) -0.0257(8) 0.2185(2) 0.1016(19) Uani 1 1 d .
H23 H 0.1752 -0.1332 0.2388 0.122 Uiso 1 1 calc R
C24 C 0.19335(18) 0.0462(11) 0.2002(3) 0.1012(19) Uani 1 1 d .
C25 C 0.18214(19) 0.2045(10) 0.1691(3) 0.1002(19) Uani 1 1 d .
H25 H 0.1978 0.2518 0.1542 0.120 Uiso 1 1 calc R
C26 C 0.14823(18) 0.2924(8) 0.1601(2) 0.0877(16) Uani 1 1 d .
H26 H 0.1419 0.4018 0.1412 0.105 Uiso 1 1 calc R
C27 C 0.2321(2) -0.0451(13) 0.2121(3) 0.153(3) Uani 1 1 d .
H27A H 0.2329 -0.0448 0.1747 0.229 Uiso 1 1 calc R
H27B H 0.2322 -0.1636 0.2248 0.229 Uiso 1 1 calc R
H27C H 0.2556 0.0155 0.2443 0.229 Uiso 1 1 calc R
C28 C 0.03833(14) 0.3570(7) 0.3295(2) 0.0804(15) Uani 1 1 d .
H28A H 0.0118 0.3289 0.3225 0.121 Uiso 1 1 calc R
H28B H 0.0444 0.2812 0.3049 0.121 Uiso 1 1 calc R
H28C H 0.0386 0.4764 0.3179 0.121 Uiso 1 1 calc R
C29 C 0.10522(17) 0.1951(7) 0.5591(2) 0.0891(16) Uani 1 1 d .
H29A H 0.1249 0.1017 0.5745 0.134 Uiso 1 1 calc R
H29B H 0.0797 0.1534 0.5532 0.134 Uiso 1 1 calc R
H29C H 0.1152 0.2894 0.5886 0.134 Uiso 1 1 calc R
C30 C 0.21064(16) 0.5785(8) 0.3847(2) 0.0913(16) Uani 1 1 d .
H30A H 0.1975 0.6908 0.3740 0.137 Uiso 1 1 calc R
H30B H 0.1950 0.4978 0.3513 0.137 Uiso 1 1 calc R
H30C H 0.2377 0.5892 0.3916 0.137 Uiso 1 1 calc R
C31 C 0.26781(16) 0.4065(8) 0.6115(2) 0.0966(17) Uani 1 1 d .
H31A H 0.2616 0.4872 0.6347 0.145 Uiso 1 1 calc R
H31B H 0.2956 0.4237 0.6219 0.145 Uiso 1 1 calc R
H31C H 0.2645 0.2889 0.6215 0.145 Uiso 1 1 calc R

loop_
_atom_site_aniso_label
_atom_site_aniso_U_11
_atom_site_aniso_U_22
_atom_site_aniso_U_33
_atom_site_aniso_U_23
_atom_site_aniso_U_13
_atom_site_aniso_U_12
B 0.068(4) 0.085(5) 0.071(4) -0.014(3) 0.039(3) -0.002(3)
F1 0.094(2) 0.158(3) 0.088(2) -0.051(2) 0.0529(17) -0.025(2)
F2 0.083(2) 0.110(3) 0.108(2) 0.0330(19) 0.0483(17) 0.0134(17)
N1 0.061(2) 0.066(2) 0.060(2) -0.0072(18) 0.034(2) -0.0062(18)
N2 0.059(3) 0.068(2) 0.075(3) -0.015(2) 0.034(2) -0.010(2)
S1 0.0978(10) 0.0636(9) 0.1000(10) 0.0256(7) 0.0555(9) 0.0114(7)
S2 0.1181(13) 0.0528(9) 0.1585(15) -0.0138(9) 0.0970(12) -0.0158(8)
O1 0.255(6) 0.050(2) 0.203(5) 0.031(3) 0.177(5) 0.019(3)
O2 0.106(3) 0.122(4) 0.260(6) -0.106(4) 0.115(4) -0.063(3)
S3 0.0745(9) 0.0944(11) 0.0660(8) 0.0071(7) 0.0296(7) -0.0010(8)
O3 0.080(2) 0.132(3) 0.102(3) -0.025(2) 0.045(2) -0.034(2)
O4 0.117(3) 0.131(3) 0.070(2) 0.041(2) 0.034(2) 0.028(3)
C1 0.072(3) 0.065(3) 0.080(4) -0.010(2) 0.050(3) -0.007(3)
C2 0.064(3) 0.069(3) 0.091(4) -0.004(3) 0.045(3) -0.009(3)
C3 0.062(3) 0.052(3) 0.082(3) -0.003(2) 0.039(3) -0.005(2)
C4 0.057(3) 0.055(3) 0.070(3) -0.007(2) 0.037(2) -0.005(2)
C5 0.062(3) 0.046(3) 0.073(3) -0.009(2) 0.035(3) -0.002(2)
C6 0.064(3) 0.062(3) 0.072(3) -0.008(2) 0.038(3) -0.006(2)
C7 0.070(3) 0.069(3) 0.100(4) -0.007(3) 0.055(3) -0.010(3)
C8 0.059(3) 0.085(4) 0.104(4) -0.010(3) 0.039(3) -0.012(3)
C9 0.064(3) 0.074(3) 0.087(4) -0.013(3) 0.037(3) -0.010(3)
C10 0.079(3) 0.053(3) 0.096(3) -0.002(3) 0.055(3) -0.007(2)
C11 0.059(3) 0.051(3) 0.076(3) 0.001(3) 0.039(2) -0.007(2)
C12 0.065(3) 0.053(3) 0.068(3) 0.001(3) 0.032(2) -0.001(2)
C13 0.064(3) 0.066(3) 0.071(3) 0.011(2) 0.033(2) 0.001(2)
C14 0.067(3) 0.047(3) 0.082(3) -0.008(2) 0.033(3) -0.001(2)
C15 0.079(4) 0.078(4) 0.079(4) -0.013(3) 0.026(3) 0.012(3)
C16 0.134(6) 0.093(5) 0.078(4) -0.009(3) 0.052(5) 0.005(4)
C17 0.121(6) 0.088(4) 0.108(5) -0.037(4) 0.075(5) -0.035(4)
C18 0.063(3) 0.111(5) 0.115(5) -0.031(4) 0.038(4) -0.015(3)
C19 0.073(4) 0.090(4) 0.072(3) -0.003(3) 0.027(3) 0.002(3)
C20 0.241(10) 0.182(8) 0.229(10) -0.091(8) 0.194(9) -0.096(8)
C21 0.075(3) 0.085(4) 0.050(3) 0.003(3) 0.031(2) -0.009(3)
C22 0.109(4) 0.088(4) 0.073(3) 0.005(3) 0.053(3) 0.001(4)
C23 0.134(6) 0.095(4) 0.074(4) 0.013(3) 0.053(4) 0.029(4)
C24 0.090(4) 0.140(6) 0.060(3) -0.010(4) 0.029(3) 0.016(4)
C25 0.077(4) 0.145(6) 0.072(4) 0.002(4) 0.034(3) -0.001(4)
C26 0.091(4) 0.096(4) 0.071(3) 0.012(3) 0.040(3) -0.009(4)
C27 0.110(5) 0.211(9) 0.121(5) -0.009(5) 0.049(4) 0.055(6)
C28 0.060(3) 0.078(4) 0.087(4) 0.013(3) 0.026(3) -0.005(2)
C29 0.100(4) 0.101(4) 0.084(4) 0.001(3) 0.061(3) -0.005(3)
C30 0.082(4) 0.098(4) 0.112(4) 0.001(3) 0.064(3) -0.012(3)
C31 0.073(3) 0.102(4) 0.086(4) -0.005(3) 0.021(3) -0.010(3)

loop_
_atom_type_symbol
_atom_type_description
_atom_type_scat_dispersion_real
_atom_type_scat_dispersion_imag
_atom_type_scat_source
C C 0.0033 0.0016 'International Tables Vol C Tables 4.2.6.8 and 6.1.1.4'
H H 0.0000 0.0000 'International Tables Vol C Tables 4.2.6.8 and 6.1.1.4'
B B 0.0013 0.0007 'International Tables Vol C Tables 4.2.6.8 and 6.1.1.4'
N N 0.0061 0.0033 'International Tables Vol C Tables 4.2.6.8 and 6.1.1.4'
O O 0.0106 0.0060 'International Tables Vol C Tables 4.2.6.8 and 6.1.1.4'
F F 0.0171 0.0103 'International Tables Vol C Tables 4.2.6.8 and 6.1.1.4'
S S 0.1246 0.1234 'International Tables Vol C Tables 4.2.6.8 and 6.1.1.4'

loop_
_geom_angle_atom_site_label_1
_geom_angle_atom_site_label_2
_geom_angle_atom_site_label_3
_geom_angle
F1 B F2 109.2(5)
F1 B N2 110.3(4)
F2 B N2 109.6(4)
F1 B N1 110.4(4)
F2 B N1 109.7(4)
N2 B N1 107.7(4)
C1 N1 C4 108.0(4)
C1 N1 B 126.7(4)
C4 N1 B 125.3(4)
C9 N2 C6 107.7(4)
C9 N2 B 126.8(4)
C6 N2 B 125.5(4)
C13 S1 C10 90.7(2)
O2 S2 O1 120.8(3)
O2 S2 C14 108.8(3)
O1 S2 C14 108.1(3)
O2 S2 C10 108.6(3)
O1 S2 C10 103.1(3)
C14 S2 C10 106.5(2)
O3 S3 O4 119.5(2)
O3 S3 C21 108.9(3)
O4 S3 C21 108.9(2)
O3 S3 C13 107.7(2)
O4 S3 C13 106.3(2)
C21 S3 C13 104.6(2)
N1 C1 C2 108.9(4)
N1 C1 C29 122.5(4)
C2 C1 C29 128.5(5)
C3 C2 C1 109.4(4)
C2 C3 C4 105.8(4)
C2 C3 C28 124.7(4)
C4 C3 C28 129.5(4)
C5 C4 N1 120.1(4)
C5 C4 C3 132.0(4)
N1 C4 C3 107.9(4)
C4 C5 C6 121.9(4)
C4 C5 C11 119.0(4)
C6 C5 C11 119.1(4)
C5 C6 N2 119.5(4)
C5 C6 C7 132.9(5)
N2 C6 C7 107.6(4)
C8 C7 C6 106.3(4)
C8 C7 C30 125.0(5)
C6 C7 C30 128.7(5)
C7 C8 C9 109.0(5)
N2 C9 C8 109.3(4)
N2 C9 C31 122.5(5)
C8 C9 C31 128.1(5)
C11 C10 S1 112.7(3)
C11 C10 S2 130.8(4)
S1 C10 S2 116.3(3)
C10 C11 C12 110.9(4)
C10 C11 C5 126.1(4)
C12 C11 C5 123.1(4)
C13 C12 C11 113.1(4)
C12 C13 S1 112.6(4)
C12 C13 S3 128.2(4)
S1 C13 S3 119.2(3)
C19 C14 C15 118.9(5)
C19 C14 S2 120.2(4)
C15 C14 S2 120.8(4)
C16 C15 C14 119.5(5)
C17 C16 C15 123.3(6)
C16 C17 C18 117.7(6)
C16 C17 C20 122.7(8)
C18 C17 C20 119.6(8)
C19 C18 C17 120.7(5)
C14 C19 C18 119.8(5)
C26 C21 C22 119.6(5)
C26 C21 S3 121.5(4)
C22 C21 S3 119.0(4)
C23 C22 C21 118.9(5)
C24 C23 C22 122.0(6)
C23 C24 C25 118.3(6)
C23 C24 C27 121.9(8)
C25 C24 C27 119.8(7)
C26 C25 C24 120.7(6)
C25 C26 C21 120.4(6)

loop_
_geom_bond_atom_site_label_1
_geom_bond_atom_site_label_2
_geom_bond_distance
B F1 1.386(6)
B F2 1.397(7)
B N2 1.536(7)
B N1 1.542(7)
N1 C1 1.352(5)
N1 C4 1.404(5)
N2 C9 1.358(6)
N2 C6 1.412(5)
S1 C13 1.706(5)
S1 C10 1.720(5)
S2 O2 1.423(5)
S2 O1 1.465(5)
S2 C14 1.730(5)
S2 C10 1.771(5)
S3 O3 1.419(4)
S3 O4 1.440(4)
S3 C21 1.745(5)
S3 C13 1.765(5)
C1 C2 1.393(6)
C1 C29 1.494(7)
C2 C3 1.377(6)
C3 C4 1.428(6)
C3 C28 1.505(6)
C4 C5 1.396(6)
C5 C6 1.403(6)
C5 C11 1.494(6)
C6 C7 1.432(6)
C7 C8 1.380(7)
C7 C30 1.507(7)
C8 C9 1.395(7)
C9 C31 1.492(7)
C10 C11 1.383(6)
C11 C12 1.409(6)
C12 C13 1.368(6)
C14 C19 1.376(7)
C14 C15 1.394(7)
C15 C16 1.350(8)
C16 C17 1.350(8)
C17 C18 1.391(9)
C17 C20 1.535(9)
C18 C19 1.383(8)
C21 C26 1.385(7)
C21 C22 1.388(7)
C22 C23 1.379(8)
C23 C24 1.378(8)
C24 C25 1.382(9)
C24 C27 1.519(8)
C25 C26 1.370(8)
